data_1512951
loop_
_publ_author_name
'Jian Guo'
'Cheng-Peng Li'
'Miao Du'

_publ_section_title
;
 Solvent-regulated assemblies of silver(I) and cadmium(II) supramolecular
 complexes with versatile tripyridyltriazole multidentate ligands
;
_journal_name_full
;
Inorganica Chimica Acta
;
_journal_page_first 212
_journal_page_last 217
_journal_paper_doi 10.1016/j.ica.2012.10.014
_journal_volume 395
_journal_year 2013
_chemical_formula_sum 'C22.5 H14.75 Ag2 F6 N6.75 O4.25'
_chemical_formula_weight 777.40
_space_group_IT_number 2
_symmetry_cell_setting triclinic
_symmetry_space_group_name_Hall '-P 1'
_symmetry_space_group_name_H-M 'P -1'
_atom_sites_solution_hydrogens geom
_atom_sites_solution_primary direct
_atom_sites_solution_secondary difmap
_cell_angle_alpha 63.842(2)
_cell_angle_beta 77.234(2)
_cell_angle_gamma 89.876(2)
_cell_formula_units_Z 2
_cell_length_a 7.1707(9)
_cell_length_b 14.5252(18)
_cell_length_c 14.9651(19)
_cell_measurement_reflns_used 3473
_cell_measurement_temperature 296(2)
_cell_measurement_theta_max 27.02
_cell_measurement_theta_min 2.80
_cell_volume 1356.4(3)
_computing_cell_refinement 'Bruker Apex II'
_computing_data_collection 'Bruker Apex II'
_computing_data_reduction 'Bruker SAINT'
_computing_molecular_graphics 'Bruker SHELXTL'
_computing_publication_material 'Bruker SHELXTL'
_computing_structure_refinement 'SHELXL-97 (Sheldrick, 1997)'
_computing_structure_solution 'SHELXS-97 (Sheldrick, 1990)'
_diffrn_ambient_temperature 296(2)
_diffrn_measured_fraction_theta_full 0.990
_diffrn_measured_fraction_theta_max 0.990
_diffrn_measurement_device_type 'CCD area detector'
_diffrn_measurement_method 'phi and omega scans'
_diffrn_radiation_monochromator graphite
_diffrn_radiation_source 'fine-focus sealed tube'
_diffrn_radiation_type MoK\a
_diffrn_radiation_wavelength 0.71073
_diffrn_reflns_av_R_equivalents 0.0134
_diffrn_reflns_av_sigmaI/netI 0.0265
_diffrn_reflns_limit_h_max 7
_diffrn_reflns_limit_h_min -8
_diffrn_reflns_limit_k_max 14
_diffrn_reflns_limit_k_min -17
_diffrn_reflns_limit_l_max 16
_diffrn_reflns_limit_l_min -17
_diffrn_reflns_number 7008
_diffrn_reflns_theta_full 25.03
_diffrn_reflns_theta_max 25.03
_diffrn_reflns_theta_min 1.56
_exptl_absorpt_coefficient_mu 1.529
_exptl_absorpt_correction_T_max 0.6570
_exptl_absorpt_correction_T_min 0.5943
_exptl_absorpt_correction_type multi-scan
_exptl_absorpt_process_details sadabs
_exptl_crystal_colour Colorless
_exptl_crystal_density_diffrn 1.903
_exptl_crystal_density_method 'not measured'
_exptl_crystal_description Block
_exptl_crystal_F_000 758
_exptl_crystal_size_max 0.38
_exptl_crystal_size_mid 0.32
_exptl_crystal_size_min 0.30
_refine_diff_density_max 1.239
_refine_diff_density_min -0.840
_refine_diff_density_rms 0.104
_refine_ls_extinction_method none
_refine_ls_goodness_of_fit_ref 1.055
_refine_ls_hydrogen_treatment constr
_refine_ls_matrix_type full
_refine_ls_number_parameters 388
_refine_ls_number_reflns 4758
_refine_ls_number_restraints 3
_refine_ls_restrained_S_all 1.056
_refine_ls_R_factor_all 0.0437
_refine_ls_R_factor_gt 0.0362
_refine_ls_shift/su_max 0.000
_refine_ls_shift/su_mean 0.000
_refine_ls_structure_factor_coef Fsqd
_refine_ls_weighting_details 'calc w=1/[\s^2^(Fo^2^)+(0.0611P)^2^+1.9500P] where P=(Fo^2^+2Fc^2^)/3'
_refine_ls_weighting_scheme calc
_refine_ls_wR_factor_gt 0.1036
_refine_ls_wR_factor_ref 0.1101
_reflns_number_gt 4005
_reflns_number_total 4758
_reflns_threshold_expression >2sigma(I)
_cod_data_source_file ICA-2013-395-212-217-2.cif
_cod_data_source_block 2
_cod_original_sg_symbol_H-M P-1
_cod_original_formula_sum 'C22.50 H14.75 Ag2 F6 N6.75 O4.25'
_cod_database_code 1512951

loop_
_symmetry_equiv_pos_as_xyz
'x, y, z'
'-x, -y, -z'

loop_
_atom_site_label
_atom_site_type_symbol
_atom_site_fract_x
_atom_site_fract_y
_atom_site_fract_z
_atom_site_U_iso_or_equiv
_atom_site_adp_type
_atom_site_occupancy
_atom_site_symmetry_multiplicity
_atom_site_calc_flag
_atom_site_refinement_flags
_atom_site_disorder_assembly
_atom_site_disorder_group
Ag1 Ag 0.28227(5) -0.11058(3) 0.07842(3) 0.04402(13) Uani 1 1 d . . .
Ag2 Ag 0.36076(5) 0.41159(3) 0.00296(3) 0.04504(13) Uani 1 1 d . . .
F1 F -0.1018(8) -0.4084(3) 0.3731(4) 0.1280(19) Uani 1 1 d . . .
F2 F -0.2351(7) -0.2989(4) 0.4087(4) 0.126(2) Uani 1 1 d . . .
F3 F 0.0048(8) -0.3652(5) 0.4675(3) 0.140(2) Uani 1 1 d . . .
F4 F 0.2455(16) 0.0890(5) 0.3706(5) 0.215(4) Uani 1 1 d . . .
F5 F 0.3033(12) 0.2304(4) 0.3712(4) 0.149(2) Uani 1 1 d . . .
F6 F 0.5248(14) 0.1551(6) 0.3215(6) 0.196(4) Uani 1 1 d . . .
O1 O 0.0416(6) -0.2291(3) 0.2089(3) 0.0642(11) Uani 1 1 d . . .
O2 O 0.1874(6) -0.1907(3) 0.3069(3) 0.0673(11) Uani 1 1 d . . .
O3 O 0.2770(8) 0.1820(3) 0.1711(4) 0.0861(15) Uani 1 1 d . . .
O4 O 0.3664(6) 0.3285(3) 0.1689(3) 0.0651(10) Uani 1 1 d . . .
N1 N 0.4373(5) 0.4105(3) -0.1498(3) 0.0349(8) Uani 1 1 d . . .
N2 N 0.3900(5) 0.1421(2) -0.0537(3) 0.0328(8) Uani 1 1 d . . .
N3 N 0.2516(5) 0.0673(3) 0.0260(3) 0.0325(8) Uani 1 1 d . . .
N4 N 0.1347(4) 0.2164(2) -0.0205(3) 0.0275(7) Uani 1 1 d . . .
N5 N -0.2411(5) 0.0736(3) 0.0935(3) 0.0367(8) Uani 1 1 d . . .
N6 N -0.2073(5) 0.4484(3) -0.0090(3) 0.0377(8) Uani 1 1 d . . .
C1 C -0.4027(7) 0.0227(4) 0.1665(4) 0.0485(12) Uani 1 1 d . . .
H1 H -0.5189 0.0298 0.1475 0.058 Uiso 1 1 calc R . .
C2 C -0.4050(8) -0.0384(4) 0.2666(4) 0.0582(14) Uani 1 1 d . . .
H2 H -0.5203 -0.0723 0.3141 0.070 Uiso 1 1 calc R . .
C3 C -0.2353(8) -0.0499(4) 0.2970(4) 0.0584(14) Uani 1 1 d . . .
H3 H -0.2340 -0.0910 0.3652 0.070 Uiso 1 1 calc R . .
C4 C -0.0672(7) 0.0010(4) 0.2242(4) 0.0462(11) Uani 1 1 d . . .
H4 H 0.0500 -0.0047 0.2421 0.055 Uiso 1 1 calc R . .
C5 C -0.0768(6) 0.0604(3) 0.1242(3) 0.0305(8) Uani 1 1 d . . .
C6 C 0.1006(5) 0.1127(3) 0.0452(3) 0.0281(8) Uani 1 1 d . . .
C7 C 0.3185(5) 0.2303(3) -0.0805(3) 0.0293(8) Uani 1 1 d . . .
C8 C 0.4189(6) 0.3275(3) -0.1668(3) 0.0319(9) Uani 1 1 d . . .
C9 C 0.4907(8) 0.3294(4) -0.2610(4) 0.0494(12) Uani 1 1 d . . .
H9 H 0.4778 0.2703 -0.2696 0.059 Uiso 1 1 calc R . .
C10 C 0.5827(9) 0.4216(5) -0.3427(4) 0.0639(16) Uani 1 1 d . . .
H10 H 0.6321 0.4259 -0.4075 0.077 Uiso 1 1 calc R . .
C11 C 0.5988(8) 0.5056(4) -0.3256(4) 0.0582(14) Uani 1 1 d . . .
H11 H 0.6603 0.5681 -0.3792 0.070 Uiso 1 1 calc R . .
C12 C 0.5254(7) 0.4986(4) -0.2306(4) 0.0476(12) Uani 1 1 d . . .
H12 H 0.5367 0.5574 -0.2213 0.057 Uiso 1 1 calc R . .
C13 C 0.0142(5) 0.2949(3) -0.0176(3) 0.0286(8) Uani 1 1 d . . .
C14 C -0.0171(6) 0.3725(3) -0.1069(3) 0.0337(9) Uani 1 1 d . . .
H14 H 0.0334 0.3740 -0.1704 0.040 Uiso 1 1 calc R . .
C15 C -0.1267(6) 0.4481(3) -0.0980(4) 0.0367(9) Uani 1 1 d . . .
H15 H -0.1452 0.5019 -0.1579 0.044 Uiso 1 1 calc R . .
C16 C -0.1782(6) 0.3708(3) 0.0764(3) 0.0387(10) Uani 1 1 d . . .
H16 H -0.2365 0.3690 0.1393 0.046 Uiso 1 1 calc R . .
C17 C -0.0663(6) 0.2935(3) 0.0761(3) 0.0351(9) Uani 1 1 d . . .
H17 H -0.0456 0.2421 0.1368 0.042 Uiso 1 1 calc R . .
C18 C 0.0709(7) -0.2396(4) 0.2909(4) 0.0492(12) Uani 1 1 d . . .
C19 C -0.0651(9) -0.3259(5) 0.3865(5) 0.0717(18) Uani 1 1 d . . .
C20 C 0.3229(8) 0.2337(4) 0.2092(4) 0.0530(13) Uani 1 1 d . . .
C21 C 0.3341(18) 0.1777(6) 0.3202(7) 0.108(3) Uani 1 1 d . . .
N7 N 0.1227(16) 0.6421(9) 0.6889(7) 0.144(5) Uani 0.75 1 d PD A 1
C22 C 0.1881(17) 0.7150(9) 0.6171(8) 0.126(5) Uani 0.75 1 d PD A 1
C23 C 0.225(3) 0.8216(13) 0.5287(13) 0.223(16) Uani 0.75 1 d PD A 1
O5 O 0.351(5) 0.754(3) 0.5160(16) 0.16(2) Uani 0.25 1 d P B 2

loop_
_atom_site_aniso_label
_atom_site_aniso_U_11
_atom_site_aniso_U_22
_atom_site_aniso_U_33
_atom_site_aniso_U_23
_atom_site_aniso_U_13
_atom_site_aniso_U_12
Ag1 0.0390(2) 0.0319(2) 0.0446(2) -0.00789(16) 0.00119(15) 0.00576(14)
Ag2 0.0454(2) 0.0397(2) 0.0552(2) -0.02693(19) -0.01025(17) 0.00858(16)
F1 0.161(5) 0.064(3) 0.103(4) -0.010(3) 0.015(3) -0.048(3)
F2 0.085(3) 0.108(4) 0.102(3) -0.003(3) 0.040(3) -0.002(3)
F3 0.132(4) 0.163(5) 0.054(2) 0.016(3) -0.026(3) -0.029(4)
F4 0.381(13) 0.089(4) 0.100(4) 0.012(3) -0.032(6) -0.077(6)
F5 0.274(8) 0.120(4) 0.071(3) -0.051(3) -0.056(4) 0.046(5)
F6 0.295(10) 0.188(7) 0.186(7) -0.099(6) -0.182(8) 0.136(8)
O1 0.086(3) 0.052(2) 0.042(2) -0.0176(18) 0.0031(19) -0.018(2)
O2 0.061(2) 0.060(2) 0.078(3) -0.027(2) -0.021(2) 0.002(2)
O3 0.113(4) 0.069(3) 0.118(4) -0.057(3) -0.074(3) 0.028(3)
O4 0.084(3) 0.047(2) 0.062(2) -0.0215(19) -0.019(2) -0.005(2)
N1 0.0310(17) 0.0250(18) 0.042(2) -0.0106(16) -0.0053(15) 0.0031(14)
N2 0.0268(17) 0.0237(17) 0.042(2) -0.0124(15) -0.0022(15) 0.0044(14)
N3 0.0282(17) 0.0229(17) 0.040(2) -0.0112(15) -0.0034(15) 0.0034(13)
N4 0.0227(15) 0.0230(16) 0.0362(18) -0.0137(15) -0.0053(13) 0.0055(13)
N5 0.0294(18) 0.038(2) 0.041(2) -0.0185(17) -0.0052(15) -0.0011(15)
N6 0.0342(19) 0.0311(19) 0.047(2) -0.0192(18) -0.0053(16) 0.0108(15)
C1 0.030(2) 0.057(3) 0.053(3) -0.024(3) -0.001(2) -0.004(2)
C2 0.043(3) 0.062(4) 0.049(3) -0.017(3) 0.010(2) -0.012(2)
C3 0.057(3) 0.054(3) 0.039(3) -0.003(2) -0.004(2) 0.001(3)
C4 0.038(2) 0.043(3) 0.047(3) -0.011(2) -0.010(2) 0.005(2)
C5 0.029(2) 0.0210(19) 0.038(2) -0.0113(17) -0.0062(17) 0.0036(15)
C6 0.0282(19) 0.0216(19) 0.036(2) -0.0143(17) -0.0094(16) 0.0047(15)
C7 0.0262(19) 0.027(2) 0.035(2) -0.0152(18) -0.0055(16) 0.0051(16)
C8 0.0272(19) 0.026(2) 0.039(2) -0.0129(18) -0.0054(17) 0.0061(16)
C9 0.059(3) 0.041(3) 0.043(3) -0.021(2) 0.001(2) 0.006(2)
C10 0.074(4) 0.057(4) 0.035(3) -0.008(3) 0.009(3) 0.005(3)
C11 0.063(3) 0.037(3) 0.047(3) -0.003(2) 0.005(3) -0.006(2)
C12 0.046(3) 0.031(2) 0.056(3) -0.013(2) -0.008(2) -0.004(2)
C13 0.0218(18) 0.0237(19) 0.040(2) -0.0152(18) -0.0059(16) 0.0023(15)
C14 0.031(2) 0.034(2) 0.033(2) -0.0136(19) -0.0049(17) 0.0081(17)
C15 0.036(2) 0.028(2) 0.043(2) -0.0133(19) -0.0102(19) 0.0090(18)
C16 0.039(2) 0.037(2) 0.039(2) -0.019(2) -0.0039(19) 0.0093(19)
C17 0.032(2) 0.029(2) 0.041(2) -0.0139(19) -0.0059(18) 0.0057(17)
C18 0.049(3) 0.041(3) 0.048(3) -0.017(2) 0.000(2) 0.005(2)
C19 0.064(4) 0.074(4) 0.046(3) -0.007(3) 0.001(3) -0.008(3)
C20 0.055(3) 0.045(3) 0.067(3) -0.028(3) -0.025(3) 0.010(2)
C21 0.181(10) 0.064(5) 0.079(5) -0.023(4) -0.054(6) 0.016(6)
N7 0.127(9) 0.167(11) 0.059(5) 0.003(6) 0.010(5) -0.053(8)
C22 0.086(8) 0.183(14) 0.078(8) -0.031(9) -0.021(6) -0.040(8)
C23 0.18(2) 0.32(4) 0.064(9) 0.009(16) -0.041(12) -0.10(2)
O5 0.25(4) 0.16(3) 0.022(9) 0.009(13) -0.030(17) -0.14(3)

loop_
_atom_type_symbol
_atom_type_description
_atom_type_scat_dispersion_real
_atom_type_scat_dispersion_imag
_atom_type_scat_source
C C 0.0033 0.0016 'International Tables Vol C Tables 4.2.6.8 and 6.1.1.4'
H H 0.0000 0.0000 'International Tables Vol C Tables 4.2.6.8 and 6.1.1.4'
N N 0.0061 0.0033 'International Tables Vol C Tables 4.2.6.8 and 6.1.1.4'
O O 0.0106 0.0060 'International Tables Vol C Tables 4.2.6.8 and 6.1.1.4'
F F 0.0171 0.0103 'International Tables Vol C Tables 4.2.6.8 and 6.1.1.4'
Ag Ag -0.8971 1.1015 'International Tables Vol C Tables 4.2.6.8 and 6.1.1.4'

loop_
_geom_angle_atom_site_label_1
_geom_angle_atom_site_label_2
_geom_angle_atom_site_label_3
_geom_angle
_geom_angle_site_symmetry_1
_geom_angle_site_symmetry_3
O1 Ag1 N3 118.23(13) . .
O1 Ag1 N2 122.69(14) . 2_655
N3 Ag1 N2 111.35(11) . 2_655
O1 Ag1 N5 112.41(13) . 2
N3 Ag1 N5 84.80(12) . 2
N2 Ag1 N5 98.48(12) 2_655 2
N1 Ag2 O4 145.98(14) . .
N1 Ag2 N6 116.40(13) . 2_565
O4 Ag2 N6 97.62(14) . 2_565
N1 Ag2 Ag2 109.05(9) . 2_665
O4 Ag2 Ag2 84.34(10) . 2_665
N6 Ag2 Ag2 65.60(9) 2_565 2_665
C18 O1 Ag1 107.5(3) . .
C20 O4 Ag2 114.4(3) . .
C12 N1 C8 117.0(4) . .
C12 N1 Ag2 116.6(3) . .
C8 N1 Ag2 126.1(3) . .
C7 N2 N3 107.5(3) . .
C7 N2 Ag1 128.6(3) . 2_655
N3 N2 Ag1 119.9(2) . 2_655
C6 N3 N2 108.0(3) . .
C6 N3 Ag1 129.7(3) . .
N2 N3 Ag1 120.7(2) . .
C6 N4 C7 105.1(3) . .
C6 N4 C13 126.9(3) . .
C7 N4 C13 127.6(3) . .
C5 N5 C1 116.2(4) . .
C5 N5 Ag1 127.2(3) . 2
C1 N5 Ag1 110.8(3) . 2
C15 N6 C16 117.3(4) . .
C15 N6 Ag2 121.4(3) . 2_565
C16 N6 Ag2 120.9(3) . 2_565
N5 C1 C2 123.5(5) . .
N5 C1 H1 118.3 . .
C2 C1 H1 118.3 . .
C1 C2 C3 119.5(5) . .
C1 C2 H2 120.3 . .
C3 C2 H2 120.3 . .
C2 C3 C4 118.5(5) . .
C2 C3 H3 120.7 . .
C4 C3 H3 120.7 . .
C5 C4 C3 118.4(4) . .
C5 C4 H4 120.8 . .
C3 C4 H4 120.8 . .
N5 C5 C4 123.8(4) . .
N5 C5 C6 116.9(4) . .
C4 C5 C6 119.3(4) . .
N3 C6 N4 109.5(3) . .
N3 C6 C5 125.0(3) . .
N4 C6 C5 125.5(3) . .
N2 C7 N4 109.9(3) . .
N2 C7 C8 123.6(4) . .
N4 C7 C8 126.4(3) . .
N1 C8 C9 123.1(4) . .
N1 C8 C7 118.5(4) . .
C9 C8 C7 118.5(4) . .
C8 C9 C10 118.4(5) . .
C8 C9 H9 120.8 . .
C10 C9 H9 120.8 . .
C11 C10 C9 118.3(5) . .
C11 C10 H10 120.8 . .
C9 C10 H10 120.8 . .
C12 C11 C10 120.4(5) . .
C12 C11 H11 119.8 . .
C10 C11 H11 119.8 . .
N1 C12 C11 122.7(5) . .
N1 C12 H12 118.6 . .
C11 C12 H12 118.6 . .
C14 C13 C17 120.1(4) . .
C14 C13 N4 120.9(4) . .
C17 C13 N4 119.0(4) . .
C13 C14 C15 117.3(4) . .
C13 C14 H14 121.3 . .
C15 C14 H14 121.3 . .
N6 C15 C14 124.0(4) . .
N6 C15 H15 118.0 . .
C14 C15 H15 118.0 . .
N6 C16 C17 123.5(4) . .
N6 C16 H16 118.2 . .
C17 C16 H16 118.2 . .
C16 C17 C13 117.8(4) . .
C16 C17 H17 121.1 . .
C13 C17 H17 121.1 . .
O2 C18 O1 129.8(5) . .
O2 C18 C19 116.3(5) . .
O1 C18 C19 113.9(5) . .
F2 C19 F3 110.5(6) . .
F2 C19 F1 102.9(6) . .
F3 C19 F1 102.4(6) . .
F2 C19 C18 113.0(5) . .
F3 C19 C18 114.3(5) . .
F1 C19 C18 112.6(5) . .
O3 C20 O4 128.6(6) . .
O3 C20 C21 117.3(6) . .
O4 C20 C21 114.1(5) . .
F4 C21 F5 111.6(9) . .
F4 C21 F6 100.8(9) . .
F5 C21 F6 103.1(8) . .
F4 C21 C20 115.5(8) . .
F5 C21 C20 115.8(7) . .
F6 C21 C20 108.0(8) . .
N7 C22 C23 164.7(17) . .

loop_
_geom_bond_atom_site_label_1
_geom_bond_atom_site_label_2
_geom_bond_distance
_geom_bond_site_symmetry_2
Ag1 O1 2.305(4) .
Ag1 N3 2.372(3) .
Ag1 N2 2.373(3) 2_655
Ag1 N5 2.472(4) 2
Ag2 N1 2.238(4) .
Ag2 O4 2.242(4) .
Ag2 N6 2.337(3) 2_565
Ag2 Ag2 3.2148(8) 2_665
F1 C19 1.335(8) .
F2 C19 1.298(8) .
F3 C19 1.305(8) .
F4 C21 1.252(10) .
F5 C21 1.288(10) .
F6 C21 1.408(13) .
O1 C18 1.234(6) .
O2 C18 1.225(6) .
O3 C20 1.207(6) .
O4 C20 1.243(6) .
N1 C12 1.342(6) .
N1 C8 1.349(5) .
N2 C7 1.303(5) .
N2 N3 1.388(5) .
N2 Ag1 2.373(3) 2_655
N3 C6 1.310(5) .
N4 C6 1.373(5) .
N4 C7 1.379(5) .
N4 C13 1.439(5) .
N5 C5 1.340(5) .
N5 C1 1.347(6) .
N5 Ag1 2.472(4) 2
N6 C15 1.332(6) .
N6 C16 1.340(6) .
N6 Ag2 2.337(3) 2_565
C1 C2 1.360(8) .
C1 H1 0.9300 .
C2 C3 1.376(8) .
C2 H2 0.9300 .
C3 C4 1.379(7) .
C3 H3 0.9300 .
C4 C5 1.377(6) .
C4 H4 0.9300 .
C5 C6 1.464(6) .
C7 C8 1.472(6) .
C8 C9 1.378(6) .
C9 C10 1.388(7) .
C9 H9 0.9300 .
C10 C11 1.363(8) .
C10 H10 0.9300 .
C11 C12 1.360(8) .
C11 H11 0.9300 .
C12 H12 0.9300 .
C13 C14 1.383(6) .
C13 C17 1.385(6) .
C14 C15 1.385(6) .
C14 H14 0.9300 .
C15 H15 0.9300 .
C16 C17 1.380(6) .
C16 H16 0.9300 .
C17 H17 0.9300 .
C18 C19 1.541(7) .
C20 C21 1.515(10) .
N7 C22 1.127(7) .
C22 C23 1.503(9) .

loop_
_geom_torsion_atom_site_label_1
_geom_torsion_atom_site_label_2
_geom_torsion_atom_site_label_3
_geom_torsion_atom_site_label_4
_geom_torsion
_geom_torsion_site_symmetry_1
N3 Ag1 O1 C18 -81.4(4) .
N2 Ag1 O1 C18 65.3(4) 2_655
N5 Ag1 O1 C18 -177.7(3) 2
N1 Ag2 O4 C20 -42.8(5) .
N6 Ag2 O4 C20 136.8(4) 2_565
Ag2 Ag2 O4 C20 -158.9(4) 2_665
O4 Ag2 N1 C12 -133.0(3) .
N6 Ag2 N1 C12 47.5(3) 2_565
Ag2 Ag2 N1 C12 -24.0(3) 2_665
O4 Ag2 N1 C8 40.7(4) .
N6 Ag2 N1 C8 -138.8(3) 2_565
Ag2 Ag2 N1 C8 149.7(3) 2_665
C7 N2 N3 C6 -0.2(4) .
Ag1 N2 N3 C6 159.3(3) 2_655
C7 N2 N3 Ag1 166.7(3) .
Ag1 N2 N3 Ag1 -33.8(4) 2_655
O1 Ag1 N3 C6 -14.9(4) .
N2 Ag1 N3 C6 -165.1(3) 2_655
N5 Ag1 N3 C6 97.8(4) 2
O1 Ag1 N3 N2 -178.6(3) .
N2 Ag1 N3 N2 31.2(4) 2_655
N5 Ag1 N3 N2 -65.9(3) 2
C5 N5 C1 C2 0.6(7) .
Ag1 N5 C1 C2 155.9(5) 2
N5 C1 C2 C3 0.4(9) .
C1 C2 C3 C4 -0.4(9) .
C2 C3 C4 C5 -0.4(8) .
C1 N5 C5 C4 -1.5(6) .
Ag1 N5 C5 C4 -152.2(4) 2
C1 N5 C5 C6 178.3(4) .
Ag1 N5 C5 C6 27.5(5) 2
C3 C4 C5 N5 1.4(7) .
C3 C4 C5 C6 -178.3(4) .
N2 N3 C6 N4 0.4(4) .
Ag1 N3 C6 N4 -165.0(3) .
N2 N3 C6 C5 -179.9(4) .
Ag1 N3 C6 C5 14.7(6) .
C7 N4 C6 N3 -0.4(4) .
C13 N4 C6 N3 -173.0(4) .
C7 N4 C6 C5 179.9(4) .
C13 N4 C6 C5 7.4(6) .
N5 C5 C6 N3 -125.1(4) .
C4 C5 C6 N3 54.7(6) .
N5 C5 C6 N4 54.5(5) .
C4 C5 C6 N4 -125.7(5) .
N3 N2 C7 N4 0.0(4) .
Ag1 N2 C7 N4 -157.2(3) 2_655
N3 N2 C7 C8 -176.5(4) .
Ag1 N2 C7 C8 26.4(6) 2_655
C6 N4 C7 N2 0.2(4) .
C13 N4 C7 N2 172.8(4) .
C6 N4 C7 C8 176.6(4) .
C13 N4 C7 C8 -10.9(6) .
C12 N1 C8 C9 2.0(6) .
Ag2 N1 C8 C9 -171.7(4) .
C12 N1 C8 C7 -178.4(4) .
Ag2 N1 C8 C7 7.9(5) .
N2 C7 C8 N1 -128.4(4) .
N4 C7 C8 N1 55.8(6) .
N2 C7 C8 C9 51.2(6) .
N4 C7 C8 C9 -124.6(5) .
N1 C8 C9 C10 -1.4(7) .
C7 C8 C9 C10 179.0(5) .
C8 C9 C10 C11 0.5(8) .
C9 C10 C11 C12 -0.2(9) .
C8 N1 C12 C11 -1.7(7) .
Ag2 N1 C12 C11 172.6(4) .
C10 C11 C12 N1 0.9(9) .
C6 N4 C13 C14 -138.3(4) .
C7 N4 C13 C14 50.7(6) .
C6 N4 C13 C17 43.6(5) .
C7 N4 C13 C17 -127.4(4) .
C17 C13 C14 C15 1.4(6) .
N4 C13 C14 C15 -176.7(4) .
C16 N6 C15 C14 0.5(6) .
Ag2 N6 C15 C14 173.1(3) 2_565
C13 C14 C15 N6 -2.0(7) .
C15 N6 C16 C17 1.7(7) .
Ag2 N6 C16 C17 -170.9(3) 2_565
N6 C16 C17 C13 -2.3(7) .
C14 C13 C17 C16 0.6(6) .
N4 C13 C17 C16 178.7(4) .
Ag1 O1 C18 O2 8.4(7) .
Ag1 O1 C18 C19 -173.4(4) .
O2 C18 C19 F2 100.7(7) .
O1 C18 C19 F2 -77.7(8) .
O2 C18 C19 F3 -26.8(9) .
O1 C18 C19 F3 154.7(6) .
O2 C18 C19 F1 -143.2(6) .
O1 C18 C19 F1 38.3(8) .
Ag2 O4 C20 O3 -0.8(8) .
Ag2 O4 C20 C21 177.9(6) .
O3 C20 C21 F4 -19.0(13) .
O4 C20 C21 F4 162.1(9) .
O3 C20 C21 F5 -152.2(8) .
O4 C20 C21 F5 28.9(12) .
O3 C20 C21 F6 92.9(8) .
O4 C20 C21 F6 -86.0(8) .
